data_7125647
loop_
_publ_author_name
'Cho, Jihee'
'Verwilst, Peter'
'Kang, Minjung'
'Pan, Jia-Lin'
'Sharma, Amit'
'Hong, Chang Seop'
'Kim, Jong Seung'
'Kim, Sanghee'

_publ_section_title
;
 Crown ether-appended calix[2]triazolium[2]arene as a macrocyclic receptor
 for the recognition of the H<sub>2</sub>PO<sub>4</sub><sup>-</sup> anion.
;
_journal_issue 7
_journal_name_full 'Chemical communications (Cambridge, England)'
_journal_page_first 1038
_journal_page_last 1041
_journal_paper_doi 10.1039/c9cc08906c
_journal_volume 56
_journal_year 2020
_chemical_formula_moiety '2(C42 H48 N6 O7), 3(B F4), O2, 2(O)'
_chemical_formula_sum 'C42 H48 B1.5 F6 N6 O9'
_chemical_formula_weight 911.08
_space_group_crystal_system monoclinic
_space_group_IT_number 14
_space_group_name_Hall '-P 2yn'
_space_group_name_H-M_alt 'P 1 21/n 1'
_atom_sites_solution_hydrogens geom
_atom_sites_solution_primary direct
_atom_sites_solution_secondary difmap
_audit_creation_method SHELXL-2017/1
_audit_update_record
;
2019-05-17 deposited with the CCDC.	2019-12-12 downloaded from the CCDC.
;
_cell_angle_alpha 90
_cell_angle_beta 93.98(3)
_cell_angle_gamma 90
_cell_formula_units_Z 4
_cell_length_a 12.961(3)
_cell_length_b 19.320(4)
_cell_length_c 20.237(4)
_cell_measurement_reflns_used 113488
_cell_measurement_temperature 100(2)
_cell_measurement_theta_max 33.749
_cell_measurement_theta_min 0.401
_cell_volume 5055.3(19)
_computing_cell_refinement 'HKL3000sm (Otwinowski & Minor, 1997)'
_computing_data_collection 'PAL BL2D-SMDC Program (Shin et. al, 2016)'
_computing_data_reduction 'HKL3000sm (Otwinowski & Minor, 1997)'
_computing_molecular_graphics WingX
_computing_publication_material WingX
_computing_structure_refinement 'SHELXL-2017/1 (Sheldrick, 2017)'
_computing_structure_solution 'SHELXT 2018/2 (Sheldrick, 2018)'
_diffrn_ambient_temperature 100(2)
_diffrn_measured_fraction_theta_full 0.961
_diffrn_measured_fraction_theta_max 0.771
_diffrn_measurement_device_type 'Rayonix MX225HS CCD area detector'
_diffrn_measurement_method 'omega scan'
_diffrn_radiation_type synchrotron
_diffrn_radiation_wavelength 0.700
_diffrn_reflns_av_R_equivalents 0.0387
_diffrn_reflns_av_unetI/netI 0.0418
_diffrn_reflns_Laue_measured_fraction_full 0.961
_diffrn_reflns_Laue_measured_fraction_max 0.771
_diffrn_reflns_limit_h_max 19
_diffrn_reflns_limit_h_min -19
_diffrn_reflns_limit_k_max 27
_diffrn_reflns_limit_k_min -27
_diffrn_reflns_limit_l_max 28
_diffrn_reflns_limit_l_min -28
_diffrn_reflns_number 60064
_diffrn_reflns_point_group_measured_fraction_full 0.961
_diffrn_reflns_point_group_measured_fraction_max 0.771
_diffrn_reflns_theta_full 24.835
_diffrn_reflns_theta_max 33.688
_diffrn_reflns_theta_min 1.437
_diffrn_source 'PLSII 2D bending magnet'
_exptl_absorpt_coefficient_mu 0.094
_exptl_absorpt_correction_T_max 1.000
_exptl_absorpt_correction_T_min 0.875
_exptl_absorpt_correction_type empirical
_exptl_absorpt_process_details 'HKL3000sm Scalepack(Otwinowski et.al,2003)'
_exptl_crystal_colour colorless
_exptl_crystal_density_diffrn 1.197
_exptl_crystal_description block
_exptl_crystal_F_000 1902
_exptl_crystal_size_max 0.442
_exptl_crystal_size_mid 0.314
_exptl_crystal_size_min 0.283
_refine_diff_density_max 2.404
_refine_diff_density_min -0.891
_refine_diff_density_rms 0.272
_refine_ls_extinction_coef 0.104(15)
_refine_ls_extinction_expression Fc^*^=kFc[1+0.001xFc^2^\l^3^/sin(2\q)]^-1/4^
_refine_ls_extinction_method 'SHELXL-2017/1 (Sheldrick 2017)'
_refine_ls_goodness_of_fit_ref 2.254
_refine_ls_hydrogen_treatment constr
_refine_ls_matrix_type full
_refine_ls_number_parameters 579
_refine_ls_number_reflns 16244
_refine_ls_number_restraints 0
_refine_ls_restrained_S_all 2.254
_refine_ls_R_factor_all 0.2805
_refine_ls_R_factor_gt 0.2412
_refine_ls_shift/su_max 1.461
_refine_ls_shift/su_mean 0.166
_refine_ls_structure_factor_coef Fsqd
_refine_ls_weighting_details 'w=1/[\s^2^(Fo^2^)+(0.2000P)^2^+0.3140P] where P=(Fo^2^+2Fc^2^)/3'
_refine_ls_weighting_scheme calc
_refine_ls_wR_factor_gt 0.5760
_refine_ls_wR_factor_ref 0.6016
_reflns_Friedel_coverage 0.000
_reflns_number_gt 8980
_reflns_number_total 16244
_reflns_threshold_expression 'I > 2\s(I)'
_cod_data_source_file c9cc08906c2.cif
_cod_data_source_block CJH-11-12
_cod_depositor_comments 'Adding full bibliography for 7125644--7125647.cif.'
_cod_original_cell_volume 5055.2(18)
_cod_original_sg_symbol_H-M 'P 21/n'
_cod_original_formula_sum 'C42 H48 B1.50 F6 N6 O9'
_cod_database_code 7125647
_shelx_shelxl_version_number 2017/1
_shelx_space_group_comment
;
The symmetry employed for this shelxl refinement is uniquely defined
by the following loop, which should always be used as a source of
symmetry information in preference to the above space-group names.
They are only intended as comments.
;
_shelx_estimated_absorpt_t_min 0.960
_shelx_estimated_absorpt_t_max 0.974

loop_
_space_group_symop_operation_xyz
'x, y, z'
'-x+1/2, y+1/2, -z+1/2'
'-x, -y, -z'
'x-1/2, -y-1/2, z-1/2'

loop_
_atom_site_label
_atom_site_type_symbol
_atom_site_fract_x
_atom_site_fract_y
_atom_site_fract_z
_atom_site_U_iso_or_equiv
_atom_site_adp_type
_atom_site_occupancy
_atom_site_site_symmetry_order
_atom_site_calc_flag
_atom_site_refinement_flags_posn
_atom_site_refinement_flags_adp
_atom_site_refinement_flags_occupancy
O1 O 0.4429(3) 0.70661(16) 0.3936(2) 0.0597(9) Uani 1 1 d . . .
N1 N 0.4254(3) 0.81328(17) 0.2763(2) 0.0491(9) Uani 1 1 d . . .
C1 C 0.2908(4) 0.7345(2) 0.4533(2) 0.0466(10) Uani 1 1 d . . .
O2 O 0.6514(4) 0.7587(4) 0.4424(4) 0.115(2) Uani 1 1 d . . .
N2 N 0.3498(4) 0.84463(18) 0.2411(2) 0.0617(12) Uani 1 1 d . . .
C2 C 0.2179(4) 0.7844(2) 0.4694(2) 0.0440(9) Uani 1 1 d . . .
H2 H 0.163515 0.771299 0.495889 0.053 Uiso 1 1 calc R U .
N3 N 0.3351(4) 0.80627(19) 0.1874(2) 0.0628(12) Uani 1 1 d . . .
O3 O 0.7167(7) 0.8977(5) 0.3788(5) 0.155(4) Uani 1 1 d . . .
C3 C 0.2231(3) 0.8525(2) 0.4475(2) 0.0422(9) Uani 1 1 d . . .
N4 N 0.2515(3) 0.54017(16) 0.3420(2) 0.0470(9) Uani 1 1 d . . .
O4 O 0.5880(9) 0.9192(6) 0.2482(6) 0.168(3) Uiso 1 1 d . . .
C4 C 0.3019(3) 0.86963(18) 0.4065(2) 0.0399(8) Uani 1 1 d . . .
H4 H 0.306002 0.915432 0.389795 0.048 Uiso 1 1 calc R U .
C5 C 0.3747(3) 0.82049(19) 0.3897(2) 0.0405(8) Uani 1 1 d . . .
O5 O 0.6593(7) 0.7910(5) 0.1950(5) 0.155(4) Uani 1 1 d . . .
N5 N 0.2253(4) 0.5017(2) 0.3907(2) 0.0685(13) Uani 1 1 d . . .
C6 C 0.3696(3) 0.7529(2) 0.4146(2) 0.0446(9) Uani 1 1 d . . .
N6 N 0.2351(5) 0.5420(2) 0.4431(3) 0.0674(13) Uani 1 1 d . . .
O6 O 0.6131(5) 0.6473(3) 0.1906(4) 0.114(2) Uani 1 1 d . . .
C7 C 0.1425(4) 0.9065(2) 0.4642(3) 0.0556(12) Uani 1 1 d . . .
O7 O 0.4183(3) 0.59747(16) 0.2392(2) 0.0621(10) Uani 1 1 d . . .
C9 C 0.0531(7) 0.9008(5) 0.4119(8) 0.159(6) Uani 1 1 d . . .
H9A H 0.076989 0.913279 0.368568 0.239 Uiso 1 1 calc R U .
H9AB H -0.002435 0.932313 0.422899 0.239 Uiso 1 1 calc R U .
H9AC H 0.027072 0.853173 0.410435 0.239 Uiso 1 1 calc R U .
C8 C 0.1041(14) 0.8919(7) 0.5304(8) 0.220(11) Uani 1 1 d . . .
H8A H 0.028964 0.898546 0.528468 0.330 Uiso 1 1 calc R U .
H8AB H 0.137300 0.923470 0.563226 0.330 Uiso 1 1 calc R U .
H8AC H 0.120619 0.843969 0.543008 0.330 Uiso 1 1 calc R U .
O8 O 0.1538(3) 0.7384(2) 0.27514(19) 0.0727(12) Uani 1 1 d . . .
C10 C 0.1833(5) 0.9804(3) 0.4586(4) 0.0787(19) Uani 1 1 d . . .
H10A H 0.202986 0.988490 0.413362 0.118 Uiso 1 1 calc R U .
H10B H 0.243816 0.986659 0.489810 0.118 Uiso 1 1 calc R U .
H10C H 0.129215 1.013275 0.469006 0.118 Uiso 1 1 calc R U .
C11 C 0.4565(4) 0.8391(2) 0.3436(2) 0.0496(10) Uani 1 1 d . . .
H11A H 0.465233 0.890014 0.342509 0.060 Uiso 1 1 calc R U .
H11B H 0.523339 0.818228 0.359578 0.060 Uiso 1 1 calc R U .
C12 C 0.4579(4) 0.7555(2) 0.2454(3) 0.0562(12) Uani 1 1 d . . .
H12 H 0.510782 0.724564 0.261418 0.067 Uiso 1 1 calc R U .
C14 C 0.2524(8) 0.8258(3) 0.1367(3) 0.094(3) Uani 1 1 d . . .
H14A H 0.228946 0.784599 0.111779 0.140 Uiso 1 1 calc R U .
H14B H 0.279345 0.859826 0.106353 0.140 Uiso 1 1 calc R U .
H14C H 0.194229 0.846011 0.158445 0.140 Uiso 1 1 calc R U .
C13 C 0.3999(5) 0.7509(2) 0.1875(3) 0.0591(13) Uani 1 1 d . . .
C15 C 0.3948(5) 0.6959(3) 0.1351(3) 0.0676(15) Uani 1 1 d . . .
H15A H 0.462054 0.671542 0.135354 0.081 Uiso 1 1 calc R U .
H15B H 0.380551 0.717298 0.090933 0.081 Uiso 1 1 calc R U .
C16 C 0.3100(4) 0.6449(2) 0.1483(2) 0.0499(10) Uani 1 1 d . . .
C18 C 0.1343(4) 0.6050(2) 0.1290(2) 0.0543(11) Uani 1 1 d . . .
C17 C 0.2139(5) 0.6465(2) 0.1136(2) 0.0565(13) Uani 1 1 d . . .
H17 H 0.203309 0.677872 0.077665 0.068 Uiso 1 1 calc R U .
C19 C 0.1499(4) 0.5599(2) 0.1825(2) 0.0500(10) Uani 1 1 d . . .
H19 H 0.094693 0.530991 0.194129 0.060 Uiso 1 1 calc R U .
C20 C 0.2440(4) 0.55643(19) 0.2192(2) 0.0480(10) Uani 1 1 d . . .
C21 C 0.3251(4) 0.59792(18) 0.2025(2) 0.0457(10) Uani 1 1 d . . .
C22 C 0.0284(6) 0.6089(4) 0.0891(3) 0.0777(19) Uani 1 1 d . . .
C23 C -0.0144(6) 0.6815(4) 0.0940(4) 0.091(2) Uani 1 1 d . . .
H23A H 0.030328 0.714022 0.072265 0.136 Uiso 1 1 calc R U .
H23B H -0.017044 0.694263 0.140739 0.136 Uiso 1 1 calc R U .
H23C H -0.084298 0.683221 0.072204 0.136 Uiso 1 1 calc R U .
C24 C 0.0452(7) 0.5914(5) 0.0156(3) 0.099(3) Uani 1 1 d . . .
H24A H -0.017565 0.602709 -0.012106 0.149 Uiso 1 1 calc R U .
H24B H 0.060398 0.541954 0.011562 0.149 Uiso 1 1 calc R U .
H24C H 0.103317 0.618545 0.001022 0.149 Uiso 1 1 calc R U .
C25 C -0.0529(6) 0.5578(5) 0.1142(5) 0.095(2) Uani 1 1 d . . .
H25A H -0.118206 0.562905 0.087139 0.143 Uiso 1 1 calc R U .
H25B H -0.064271 0.568169 0.160537 0.143 Uiso 1 1 calc R U .
H25C H -0.027655 0.510265 0.110684 0.143 Uiso 1 1 calc R U .
C26 C 0.2586(5) 0.5065(2) 0.2769(2) 0.0629(15) Uani 1 1 d . . .
H26A H 0.205369 0.469783 0.271649 0.076 Uiso 1 1 calc R U .
H26B H 0.327183 0.484090 0.275738 0.076 Uiso 1 1 calc R U .
C27 C 0.2779(4) 0.6036(2) 0.3615(2) 0.0520(11) Uani 1 1 d . . .
H27 H 0.302585 0.639741 0.334878 0.062 Uiso 1 1 calc R U .
C28 C 0.2624(4) 0.6066(2) 0.4281(2) 0.0505(10) Uani 1 1 d . . .
C30 C 0.2772(5) 0.6621(2) 0.4807(3) 0.0571(12) Uani 1 1 d . . .
H30A H 0.338820 0.650364 0.510210 0.068 Uiso 1 1 calc R U .
H30B H 0.216524 0.661929 0.507785 0.068 Uiso 1 1 calc R U .
C31 C 0.5136(5) 0.6767(3) 0.4459(4) 0.0743(17) Uani 1 1 d . . .
H31A H 0.501145 0.626234 0.447969 0.089 Uiso 1 1 calc R U .
H31B H 0.497506 0.696800 0.489004 0.089 Uiso 1 1 calc R U .
C32 C 0.6318(7) 0.6896(5) 0.4353(6) 0.113(3) Uani 1 1 d . . .
H32A H 0.675650 0.663057 0.468283 0.136 Uiso 1 1 calc R U .
H32B H 0.647738 0.674172 0.390456 0.136 Uiso 1 1 calc R U .
C35 C 0.7475(12) 0.9073(8) 0.3103(8) 0.135(4) Uiso 1 1 d . . .
C34 C 0.7071(12) 0.8324(9) 0.3776(7) 0.146(4) Uiso 1 1 d . . .
C33 C 0.7554(12) 0.7784(8) 0.4192(7) 0.147(4) Uiso 1 1 d . . .
H33A H 0.804193 0.796206 0.454984 0.177 Uiso 1 1 calc R U .
H33B H 0.787862 0.741355 0.393914 0.177 Uiso 1 1 calc R U .
C38 C 0.6710(12) 0.8596(8) 0.1631(7) 0.144(4) Uiso 1 1 d . . .
C37 C 0.5910(11) 0.9059(8) 0.1815(7) 0.144(4) Uiso 1 1 d . . .
C36 C 0.693(2) 0.9325(13) 0.2745(12) 0.205(8) Uiso 1 1 d . . .
C41 C 0.6037(8) 0.5837(7) 0.2239(7) 0.138(4) Uani 1 1 d . . .
H41A H 0.616874 0.590925 0.272198 0.166 Uiso 1 1 calc R U .
H41B H 0.656017 0.550753 0.209311 0.166 Uiso 1 1 calc R U .
C40 C 0.7209(13) 0.6723(9) 0.2086(8) 0.156(5) Uiso 1 1 d . . .
C39 C 0.7181(11) 0.7386(8) 0.1678(7) 0.142(4) Uiso 1 1 d . . .
C42 C 0.4945(6) 0.5532(4) 0.2094(6) 0.117(4) Uani 1 1 d . . .
H42A H 0.478395 0.550282 0.160910 0.140 Uiso 1 1 calc R U .
H42B H 0.491735 0.505846 0.227926 0.140 Uiso 1 1 calc R U .
C29 C 0.2098(10) 0.5157(4) 0.5069(4) 0.128(4) Uani 1 1 d . . .
H29A H 0.179576 0.469400 0.501370 0.192 Uiso 1 1 calc R U .
H29B H 0.159947 0.546731 0.525911 0.192 Uiso 1 1 calc R U .
H29C H 0.272777 0.513185 0.536505 0.192 Uiso 1 1 calc R U .
O9A O 0.9705(7) 0.6564(6) 0.2874(4) 0.069(3) Uani 0.5 1 d . . P
O9B O 1.0000(9) 0.6151(9) 0.3035(6) 0.096(4) Uani 0.5 1 d . . P
B2 B 0.9714(11) 0.9125(10) 0.1505(10) 0.086(5) Uani 0.5 1 d . . P
F7 F 1.0486(8) 0.9555(13) 0.1362(9) 0.247(14) Uani 0.5 1 d . . P
F6 F 1.0060(15) 0.9007(7) 0.2126(8) 0.166(6) Uani 0.5 1 d . . P
F5 F 0.9518(10) 0.8673(8) 0.1094(6) 0.153(5) Uani 0.5 1 d . . P
F8 F 0.8837(8) 0.9535(6) 0.1578(8) 0.138(5) Uani 0.5 1 d . . P
B1 B 0.9685(9) 0.6699(10) 0.4994(7) 0.130(5) Uani 1 1 d . . .
F2 F 1.0368(8) 0.6939(5) 0.5594(4) 0.181(3) Uani 1 1 d . . .
F3 F 1.0380(7) 0.6172(7) 0.4823(6) 0.232(6) Uani 1 1 d . . .
F4 F 0.8885(9) 0.6462(6) 0.5177(7) 0.229(5) Uani 1 1 d . . .
F1 F 0.9701(13) 0.7283(6) 0.4788(8) 0.271(8) Uani 1 1 d . . .

loop_
_atom_site_aniso_label
_atom_site_aniso_U_11
_atom_site_aniso_U_22
_atom_site_aniso_U_33
_atom_site_aniso_U_23
_atom_site_aniso_U_13
_atom_site_aniso_U_12
O1 0.067(2) 0.0308(15) 0.082(2) -0.0034(14) 0.0135(18) 0.0120(14)
N1 0.058(2) 0.0248(15) 0.065(2) -0.0055(14) 0.0125(18) -0.0071(14)
C1 0.064(3) 0.0264(17) 0.048(2) 0.0019(14) -0.0074(19) 0.0024(16)
O2 0.069(3) 0.120(5) 0.153(6) -0.030(4) -0.008(3) 0.002(3)
N2 0.100(4) 0.0208(15) 0.064(2) -0.0023(14) 0.001(2) 0.0022(18)
C2 0.047(2) 0.0344(19) 0.049(2) 0.0018(15) -0.0059(17) -0.0023(16)
N3 0.104(4) 0.0223(15) 0.060(2) -0.0011(14) -0.005(2) -0.0051(18)
O3 0.130(6) 0.105(6) 0.223(10) -0.004(6) -0.040(6) -0.043(5)
C3 0.0388(19) 0.0298(17) 0.056(2) -0.0012(15) -0.0068(16) 0.0041(14)
N4 0.053(2) 0.0213(14) 0.064(2) 0.0084(13) -0.0151(17) -0.0013(13)
C4 0.0374(19) 0.0238(15) 0.057(2) -0.0002(13) -0.0063(16) -0.0007(13)
C5 0.042(2) 0.0235(15) 0.055(2) -0.0069(13) -0.0053(16) -0.0025(13)
O5 0.157(7) 0.143(7) 0.176(7) -0.062(6) 0.089(6) -0.058(5)
N5 0.103(4) 0.0279(18) 0.074(3) 0.0021(17) 0.007(3) -0.011(2)
C6 0.051(2) 0.0262(16) 0.055(2) -0.0050(14) -0.0033(18) 0.0050(15)
N6 0.096(4) 0.0315(19) 0.075(3) 0.0042(17) 0.012(3) -0.007(2)
O6 0.075(3) 0.089(4) 0.178(6) -0.013(4) 0.012(4) 0.007(3)
C7 0.045(2) 0.035(2) 0.086(3) 0.004(2) 0.002(2) 0.0105(17)
O7 0.0428(17) 0.0314(15) 0.109(3) -0.0132(16) -0.0186(17) 0.0112(12)
C9 0.070(5) 0.090(6) 0.304(17) -0.061(8) -0.083(8) 0.040(5)
C8 0.298(19) 0.149(9) 0.242(15) 0.124(10) 0.214(16) 0.164(12)
O8 0.062(2) 0.092(3) 0.063(2) 0.037(2) 0.0002(17) 0.030(2)
C10 0.060(3) 0.041(3) 0.137(6) -0.011(3) 0.022(3) 0.007(2)
C11 0.052(2) 0.0278(17) 0.070(3) -0.0101(16) 0.009(2) -0.0090(16)
C12 0.058(3) 0.0282(18) 0.085(3) -0.0132(19) 0.024(2) -0.0113(17)
C14 0.180(8) 0.028(2) 0.068(3) 0.000(2) -0.021(4) 0.019(3)
C13 0.083(4) 0.0260(18) 0.072(3) -0.0100(17) 0.028(3) -0.015(2)
C15 0.088(4) 0.042(2) 0.075(3) -0.019(2) 0.026(3) -0.022(2)
C16 0.065(3) 0.0226(16) 0.062(2) -0.0073(15) 0.007(2) 0.0006(16)
C18 0.062(3) 0.038(2) 0.060(2) -0.0039(17) -0.020(2) 0.0110(19)
C17 0.097(4) 0.0232(17) 0.047(2) -0.0026(14) -0.011(2) 0.010(2)
C19 0.053(2) 0.0335(19) 0.061(2) -0.0010(16) -0.016(2) -0.0051(17)
C20 0.062(3) 0.0203(15) 0.058(2) 0.0032(14) -0.019(2) -0.0002(15)
C21 0.052(2) 0.0181(15) 0.065(2) -0.0046(14) -0.0103(19) 0.0032(14)
C22 0.079(4) 0.075(4) 0.072(3) -0.012(3) -0.037(3) 0.028(3)
C23 0.084(5) 0.095(5) 0.089(4) 0.010(4) -0.026(4) 0.039(4)
C24 0.100(5) 0.133(7) 0.060(3) -0.010(4) -0.033(4) 0.048(5)
C25 0.067(4) 0.089(5) 0.123(6) -0.018(4) -0.040(4) 0.001(4)
C26 0.104(4) 0.0194(16) 0.060(2) 0.0053(15) -0.034(3) -0.013(2)
C27 0.073(3) 0.0266(17) 0.055(2) 0.0073(15) -0.010(2) -0.0121(18)
C28 0.063(3) 0.0249(17) 0.064(3) 0.0093(16) 0.004(2) 0.0059(17)
C30 0.082(3) 0.0287(19) 0.061(3) 0.0082(16) 0.007(2) 0.001(2)
C31 0.063(3) 0.046(3) 0.113(5) -0.004(3) -0.001(3) 0.021(2)
C32 0.081(5) 0.096(6) 0.159(9) -0.043(6) -0.016(5) 0.021(5)
C41 0.091(6) 0.145(9) 0.182(10) 0.024(8) 0.026(6) 0.081(6)
C42 0.070(4) 0.057(4) 0.219(11) -0.060(5) -0.024(5) 0.030(3)
C29 0.247(13) 0.044(3) 0.099(5) 0.002(3) 0.052(7) -0.047(5)
O9A 0.048(5) 0.100(8) 0.058(4) -0.014(5) -0.003(4) -0.035(5)
O9B 0.061(6) 0.138(11) 0.086(7) -0.055(7) -0.005(5) 0.011(6)
B2 0.047(7) 0.101(12) 0.106(11) -0.036(9) -0.029(7) 0.009(7)
F7 0.054(5) 0.43(3) 0.258(18) -0.27(2) 0.052(8) -0.111(11)
F6 0.226(17) 0.094(8) 0.166(11) -0.028(7) -0.081(12) -0.010(9)
F5 0.140(9) 0.196(12) 0.124(8) -0.098(8) 0.005(7) -0.085(9)
F8 0.079(6) 0.116(8) 0.222(14) 0.044(8) 0.040(7) 0.011(6)
B1 0.081(6) 0.211(16) 0.102(8) 0.053(9) 0.030(6) 0.039(8)
F2 0.211(9) 0.205(9) 0.132(6) 0.010(5) 0.042(6) 0.032(7)
F3 0.127(6) 0.310(13) 0.261(11) -0.150(10) 0.028(6) 0.014(7)
F4 0.195(9) 0.183(9) 0.322(14) 0.034(8) 0.101(9) -0.069(7)
F1 0.350(17) 0.151(8) 0.290(15) 0.061(9) -0.136(13) -0.084(10)

loop_
_atom_type_symbol
_atom_type_description
_atom_type_scat_dispersion_real
_atom_type_scat_dispersion_imag
_atom_type_scat_source
C C 0.0033 0.0016 'International Tables Vol C Tables 4.2.6.8 and 6.1.1.4'
H H 0.0000 0.0000 'International Tables Vol C Tables 4.2.6.8 and 6.1.1.4'
B B 0.0014 0.0007 'International Tables Vol C Tables 4.2.6.8 and 6.1.1.4'
N N 0.0064 0.0033 'International Tables Vol C Tables 4.2.6.8 and 6.1.1.4'
O O 0.0110 0.0060 'International Tables Vol C Tables 4.2.6.8 and 6.1.1.4'
F F 0.0174 0.0103 'International Tables Vol C Tables 4.2.6.8 and 6.1.1.4'

loop_
_geom_angle_atom_site_label_1
_geom_angle_atom_site_label_2
_geom_angle_atom_site_label_3
_geom_angle
C6 O1 C31 115.9(4)
N2 N1 C12 111.8(4)
N2 N1 C11 119.1(4)
C12 N1 C11 128.8(5)
C6 C1 C2 119.6(4)
C6 C1 C30 123.6(4)
C2 C1 C30 116.8(4)
C32 O2 C33 112.2(8)
N1 N2 N3 104.2(4)
C3 C2 C1 121.8(4)
N2 N3 C13 112.8(5)
N2 N3 C14 118.9(5)
C13 N3 C14 128.2(4)
C34 O3 C35 98.0(11)
C4 C3 C2 117.7(4)
C4 C3 C7 120.5(4)
C2 C3 C7 121.7(4)
N5 N4 C27 112.4(4)
N5 N4 C26 117.4(3)
C27 N4 C26 129.9(4)
C37 O4 C36 107.7(14)
C3 C4 C5 121.1(4)
C4 C5 C6 119.8(4)
C4 C5 C11 120.3(4)
C6 C5 C11 119.9(4)
C39 O5 C38 113.5(9)
N4 N5 N6 104.9(4)
C1 C6 O1 123.9(4)
C1 C6 C5 119.9(4)
O1 C6 C5 116.0(4)
N5 N6 C28 112.4(5)
N5 N6 C29 119.8(5)
C28 N6 C29 127.6(5)
C41 O6 C40 105.9(10)
C8 C7 C9 109.1(11)
C8 C7 C10 112.6(8)
C9 C7 C10 105.5(6)
C8 C7 C3 110.3(5)
C9 C7 C3 107.2(5)
C10 C7 C3 112.0(4)
C21 O7 C42 111.8(5)
N1 C11 C5 109.4(3)
C13 C12 N1 106.3(5)
C12 C13 N3 104.8(4)
C12 C13 C15 130.9(5)
N3 C13 C15 124.1(6)
C13 C15 C16 109.5(4)
C17 C16 C21 118.3(4)
C17 C16 C15 122.2(5)
C21 C16 C15 119.2(5)
C19 C18 C17 118.4(4)
C19 C18 C22 120.8(5)
C17 C18 C22 120.9(5)
C16 C17 C18 122.7(4)
C18 C19 C20 121.4(4)
C21 C20 C19 119.8(4)
C21 C20 C26 120.0(4)
C19 C20 C26 120.1(4)
O7 C21 C20 121.2(4)
O7 C21 C16 119.3(4)
C20 C21 C16 119.4(4)
C23 C22 C18 109.1(5)
C23 C22 C24 109.8(6)
C18 C22 C24 108.1(6)
C23 C22 C25 107.8(7)
C18 C22 C25 113.4(5)
C24 C22 C25 108.5(6)
N4 C26 C20 113.2(3)
N4 C27 C28 106.1(4)
N6 C28 C27 104.0(4)
N6 C28 C30 121.6(4)
C27 C28 C30 134.3(4)
C28 C30 C1 114.1(4)
O1 C31 C32 113.6(7)
O2 C32 C31 108.3(6)
C36 C35 O3 118.2(18)
O3 C34 C33 131.7(15)
C34 C33 O2 90.2(11)
C37 C38 O5 110.1(12)
O4 C37 C38 116.1(13)
C35 C36 O4 136(2)
O6 C41 C42 110.5(8)
C39 C40 O6 98.8(12)
O5 C39 C40 112.8(12)
O7 C42 C41 109.5(6)
F5 B2 F6 124(2)
F5 B2 F8 110.2(13)
F6 B2 F8 102.8(16)
F5 B2 F7 114.6(17)
F6 B2 F7 95.9(14)
F8 B2 F7 107.1(17)
F1 B1 F4 119.7(15)
F1 B1 F3 124.2(14)
F4 B1 F3 111.9(17)
F1 B1 F2 88.1(15)
F4 B1 F2 109.5(11)
F3 B1 F2 93.9(9)

loop_
_geom_bond_atom_site_label_1
_geom_bond_atom_site_label_2
_geom_bond_distance
O1 C6 1.393(5)
O1 C31 1.469(8)
N1 N2 1.318(6)
N1 C12 1.359(5)
N1 C11 1.481(6)
C1 C6 1.376(7)
C1 C2 1.403(6)
C1 C30 1.520(6)
O2 C32 1.364(12)
O2 C33 1.506(16)
N2 N3 1.318(6)
C2 C3 1.391(6)
N3 C13 1.359(7)
N3 C14 1.481(9)
O3 C34 1.268(18)
O3 C35 1.480(17)
C3 C4 1.400(6)
C3 C7 1.531(6)
N4 N5 1.297(6)
N4 C27 1.325(5)
N4 C26 1.479(7)
O4 C37 1.377(17)
O4 C36 1.45(3)
C4 C5 1.396(5)
C5 C6 1.403(6)
C5 C11 1.504(6)
O5 C39 1.403(17)
O5 C38 1.487(17)
N5 N6 1.315(7)
N6 C28 1.339(6)
N6 C29 1.445(9)
O6 C41 1.410(14)
O6 C40 1.498(18)
C7 C8 1.487(11)
C7 C9 1.519(11)
C7 C10 1.529(8)
O7 C21 1.373(6)
O7 C42 1.469(8)
C12 C13 1.351(9)
C13 C15 1.499(7)
C15 C16 1.515(7)
C16 C17 1.386(8)
C16 C21 1.426(6)
C18 C19 1.393(7)
C18 C17 1.360(8)
C18 C22 1.545(8)
C19 C20 1.385(6)
C20 C21 1.383(7)
C20 C26 1.516(6)
C22 C23 1.515(10)
C22 C24 1.556(9)
C22 C25 1.554(12)
C27 C28 1.378(7)
C28 C30 1.513(7)
C31 C32 1.582(12)
C35 C36 1.09(2)
C34 C33 1.46(2)
C38 C37 1.44(2)
C41 C42 1.543(16)
C40 C39 1.52(2)
O9A O9B 0.934(15)
B2 F5 1.221(18)
B2 F6 1.32(2)
B2 F8 1.401(19)
B2 F7 1.35(3)
B1 F1 1.203(18)
B1 F4 1.214(15)
B1 F3 1.419(18)
B1 F2 1.525(19)
